data_7043398
loop_
_publ_author_name
'Castillo Gomez, Juan Daniel'
'Hagenbach, Adelheid'
'Gerling, Ulla'
'Koksch, Beate'
'Beindorff, Nicola'
'Brenner, Winfried'
'Abram, Ulrich'

_publ_section_title
;
 Thiourea Derivatives as Chelating Agents for Bioconjugation of Rhenium
 and Technetium
;
_journal_name_full 'Dalton Trans.'
_journal_paper_doi 10.1039/C7DT01834G
_journal_year 2017
_chemical_formula_moiety 'C18 H22 N5 O5 S Tc, O1 C3 H6, O1 H2'
_chemical_formula_sum 'C21 H30 N5 O7 S Tc'
_chemical_formula_weight 594.57
_chemical_name_common JC455
_chemical_name_systematic
'[(Z)-11-carboxy-1-diethylamino-6,9-dioxo-3-phenyl-1-thioxo-2,4,7,10-tetraazaundec-2-ene-4,7,10-triido]oxidotechnetium(V)}monohydrate; Acetone'
_space_group_crystal_system monoclinic
_space_group_IT_number 14
_space_group_name_Hall '-P 2yn'
_space_group_name_H-M_alt 'P 1 21/n 1'
_symmetry_space_group_name_Hall '-P 2yn'
_symmetry_space_group_name_H-M 'P 1 21/n 1'
_atom_sites_solution_hydrogens mixed
_atom_sites_solution_primary direct
_atom_sites_solution_secondary difmap
_audit_creation_method SHELXL-2013
_audit_update_record
;
2017-05-01 deposited with the CCDC.
2017-06-22 downloaded from the CCDC.
;
_cell_angle_alpha 90
_cell_angle_beta 94.15(1)
_cell_angle_gamma 90
_cell_formula_units_Z 4
_cell_length_a 14.654(1)
_cell_length_b 9.687(1)
_cell_length_c 17.806(1)
_cell_measurement_reflns_used 13647
_cell_measurement_temperature 200(2)
_cell_measurement_theta_max 29.53
_cell_measurement_theta_min 3.47
_cell_volume 2521.0(3)
_computing_cell_refinement 'STOE X-AREA'
_computing_data_collection 'STOE X-AREA'
_computing_data_reduction 'STOE X-RED'
_computing_molecular_graphics ORTEP-3
_computing_publication_material WinGX
_computing_structure_refinement 'SHELXL-2013 (Sheldrick, 2013)'
_computing_structure_solution 'SHELXS-86 (Sheldrick, 1986)'
_diffrn_ambient_temperature 200(2)
_diffrn_detector_area_resol_mean 6.67
_diffrn_measured_fraction_theta_full 0.998
_diffrn_measured_fraction_theta_max 0.984
_diffrn_measurement_device_type 'STOE IPDS 2T'
_diffrn_measurement_method 'rotation method'
_diffrn_radiation_type MoK\a
_diffrn_radiation_wavelength 0.71073
_diffrn_reflns_av_R_equivalents 0.0532
_diffrn_reflns_av_unetI/netI 0.0618
_diffrn_reflns_Laue_measured_fraction_full 0.998
_diffrn_reflns_Laue_measured_fraction_max 0.984
_diffrn_reflns_limit_h_max 20
_diffrn_reflns_limit_h_min -16
_diffrn_reflns_limit_k_max 13
_diffrn_reflns_limit_k_min -13
_diffrn_reflns_limit_l_max 24
_diffrn_reflns_limit_l_min -24
_diffrn_reflns_number 21066
_diffrn_reflns_point_group_measured_fraction_full 0.998
_diffrn_reflns_point_group_measured_fraction_max 0.984
_diffrn_reflns_theta_full 25.242
_diffrn_reflns_theta_max 29.307
_diffrn_reflns_theta_min 3.342
_diffrn_source 'fine-focus sealed tube'
_exptl_absorpt_coefficient_mu 0.704
_exptl_absorpt_correction_type none
_exptl_crystal_colour red
_exptl_crystal_density_diffrn 1.567
_exptl_crystal_density_method 'not measured'
_exptl_crystal_description needle
_exptl_crystal_F_000 1224
_exptl_crystal_size_max 0.29
_exptl_crystal_size_mid 0.12
_exptl_crystal_size_min 0.03
_refine_diff_density_max 0.484
_refine_diff_density_min -0.757
_refine_diff_density_rms 0.077
_refine_ls_extinction_method none
_refine_ls_goodness_of_fit_ref 0.864
_refine_ls_hydrogen_treatment mixed
_refine_ls_matrix_type full
_refine_ls_number_parameters 329
_refine_ls_number_reflns 6798
_refine_ls_number_restraints 3
_refine_ls_restrained_S_all 0.864
_refine_ls_R_factor_all 0.0604
_refine_ls_R_factor_gt 0.0332
_refine_ls_shift/su_max 0.001
_refine_ls_shift/su_mean 0.000
_refine_ls_structure_factor_coef Fsqd
_refine_ls_weighting_details 'w=1/[\s^2^(Fo^2^)+(0.0352P)^2^] where P=(Fo^2^+2Fc^2^)/3'
_refine_ls_weighting_scheme calc
_refine_ls_wR_factor_gt 0.0649
_refine_ls_wR_factor_ref 0.0701
_reflns_Friedel_coverage 0.000
_reflns_number_gt 4750
_reflns_number_total 6798
_reflns_threshold_expression 'I > 2\s(I)'
_cod_data_source_file c7dt01834g1.cif
_cod_data_source_block TcOEt
_cod_database_code 7043398
_shelx_space_group_comment
;
The symmetry employed for this shelxl refinement is uniquely defined
by the following loop, which should always be used as a source of
symmetry information in preference to the above space-group names.
They are only intended as comments.
;
_shelxl_version_number 2013-4

loop_
_space_group_symop_operation_xyz
'x, y, z'
'-x+1/2, y+1/2, -z+1/2'
'-x, -y, -z'
'x-1/2, -y-1/2, z-1/2'

loop_
_atom_site_label
_atom_site_type_symbol
_atom_site_fract_x
_atom_site_fract_y
_atom_site_fract_z
_atom_site_U_iso_or_equiv
_atom_site_adp_type
_atom_site_occupancy
_atom_site_site_symmetry_order
_atom_site_calc_flag
_atom_site_refinement_flags_posn
_atom_site_refinement_flags_adp
Tc1 Tc 0.57743(2) 0.20822(2) 0.45715(2) 0.02098(5) Uani 1 1 d . .
O10 O 0.55446(13) 0.05079(18) 0.42690(10) 0.0348(4) Uani 1 1 d . .
S1 S 0.65677(4) 0.32717(6) 0.37046(3) 0.02683(13) Uani 1 1 d . .
C2 C 0.77232(16) 0.2812(2) 0.38840(12) 0.0250(5) Uani 1 1 d . .
N3 N 0.81375(14) 0.2660(2) 0.45677(11) 0.0274(4) Uani 1 1 d . .
C4 C 0.77544(16) 0.2466(2) 0.52113(13) 0.0231(5) Uani 1 1 d . .
N5 N 0.69231(13) 0.1970(2) 0.52947(10) 0.0243(4) Uani 1 1 d . .
C6 C 0.66746(17) 0.1531(3) 0.60462(13) 0.0280(5) Uani 1 1 d . .
H6A H 0.7130 0.1855 0.6428 0.034 Uiso 1 1 calc R U
H6B H 0.6654 0.0531 0.6071 0.034 Uiso 1 1 calc R U
C7 C 0.57527(15) 0.2119(3) 0.61898(12) 0.0248(4) Uani 1 1 d . .
N8 N 0.52665(13) 0.2474(2) 0.55458(10) 0.0233(4) Uani 1 1 d . .
C9 C 0.43693(15) 0.3111(3) 0.55586(13) 0.0267(5) Uani 1 1 d . .
H9A H 0.4382 0.3835 0.5936 0.032 Uiso 1 1 calc R U
H9B H 0.3918 0.2429 0.5680 0.032 Uiso 1 1 calc R U
C10 C 0.41294(17) 0.3706(3) 0.47897(14) 0.0273(5) Uani 1 1 d . .
N11 N 0.47113(13) 0.3320(2) 0.42576(11) 0.0249(4) Uani 1 1 d . .
C12 C 0.44440(17) 0.3861(3) 0.35065(13) 0.0295(5) Uani 1 1 d . .
H12A H 0.4911 0.3616 0.3171 0.035 Uiso 1 1 calc R U
H12B H 0.4421 0.4861 0.3533 0.035 Uiso 1 1 calc R U
C13 C 0.35306(17) 0.3338(2) 0.31733(13) 0.0251(5) Uani 1 1 d . .
O14 O 0.32322(12) 0.22091(19) 0.34742(10) 0.0328(4) Uani 1 1 d . .
H14 H 0.2731 0.2006 0.3269 0.049 Uiso 1 1 calc R U
O15 O 0.31264(13) 0.39243(19) 0.26441(10) 0.0345(4) Uani 1 1 d . .
N20 N 0.82386(14) 0.2728(2) 0.32985(11) 0.0285(4) Uani 1 1 d . .
C61 C 0.92228(18) 0.2399(3) 0.34142(15) 0.0397(7) Uani 1 1 d . .
H61A H 0.9461 0.2758 0.3898 0.048 Uiso 1 1 calc R U
H61B H 0.9549 0.2846 0.3026 0.048 Uiso 1 1 calc R U
C62 C 0.9388(2) 0.0870(4) 0.3390(2) 0.0675(11) Uani 1 1 d . .
H62A H 0.9087 0.0430 0.3787 0.101 Uiso 1 1 calc R U
H62B H 1.0033 0.0691 0.3454 0.101 Uiso 1 1 calc R U
H62C H 0.9148 0.0511 0.2913 0.101 Uiso 1 1 calc R U
C64 C 0.8042(3) 0.4478(4) 0.2293(2) 0.0572(9) Uani 1 1 d . .
H64A H 0.7766 0.5079 0.2640 0.086 Uiso 1 1 calc R U
H64B H 0.7766 0.4633 0.1794 0.086 Uiso 1 1 calc R U
H64C H 0.8686 0.4665 0.2302 0.086 Uiso 1 1 calc R U
C65 C 0.78950(17) 0.2996(3) 0.25152(12) 0.0309(5) Uani 1 1 d . .
H65A H 0.7247 0.2785 0.2457 0.037 Uiso 1 1 calc R U
H65B H 0.8207 0.2393 0.2182 0.037 Uiso 1 1 calc R U
C31 C 0.83868(15) 0.2849(3) 0.58786(12) 0.0251(4) Uani 1 1 d . .
C32 C 0.92459(18) 0.2261(3) 0.59970(15) 0.0381(6) Uani 1 1 d . .
H32 H 0.9424 0.1566 0.5678 0.046 Uiso 1 1 calc R U
C33 C 0.98412(19) 0.2700(4) 0.65880(17) 0.0478(8) Uani 1 1 d . .
H33 H 1.0412 0.2285 0.6674 0.057 Uiso 1 1 calc R U
C34 C 0.9586(2) 0.3757(3) 0.70506(16) 0.0451(7) Uani 1 1 d . .
H34 H 0.9989 0.4059 0.7444 0.054 Uiso 1 1 calc R U
C35 C 0.8740(2) 0.4361(3) 0.69313(16) 0.0397(7) Uani 1 1 d . .
H35 H 0.8575 0.5080 0.7239 0.048 Uiso 1 1 calc R U
C36 C 0.81334(19) 0.3899(3) 0.63527(14) 0.0333(6) Uani 1 1 d . .
H36 H 0.7555 0.4293 0.6281 0.040 Uiso 1 1 calc R U
O71 O 0.54765(12) 0.2247(2) 0.68260(9) 0.0328(4) Uani 1 1 d . .
O101 O 0.34661(13) 0.4463(2) 0.46575(11) 0.0401(5) Uani 1 1 d . .
O50 O 0.83701(14) 0.8522(2) 0.70551(11) 0.0366(4) Uani 1 1 d D .
H50A H 0.833(3) 0.932(2) 0.722(2) 0.086(15) Uiso 1 1 d D .
H50B H 0.863(2) 0.797(3) 0.7370(16) 0.062(11) Uiso 1 1 d D .
O90 O 0.7067(2) 0.2264(5) 0.09930(15) 0.1137(14) Uani 1 1 d . .
C91 C 0.6726(2) 0.2372(4) 0.03785(18) 0.0597(10) Uani 1 1 d . .
C92 C 0.6830(6) 0.3610(7) -0.0070(3) 0.154(3) Uani 1 1 d . .
H91A H 0.6239 0.4006 -0.0200 0.230 Uiso 1 1 calc R U
H92B H 0.7116 0.3375 -0.0521 0.230 Uiso 1 1 calc R U
H92C H 0.7204 0.4265 0.0216 0.230 Uiso 1 1 calc R U
C93 C 0.6181(4) 0.1232(6) 0.0027(3) 0.116(2) Uani 1 1 d . .
H93A H 0.6246 0.0427 0.0341 0.174 Uiso 1 1 calc R U
H93B H 0.6394 0.1030 -0.0458 0.174 Uiso 1 1 calc R U
H93C H 0.5549 0.1498 -0.0030 0.174 Uiso 1 1 calc R U

loop_
_atom_site_aniso_label
_atom_site_aniso_U_11
_atom_site_aniso_U_22
_atom_site_aniso_U_33
_atom_site_aniso_U_23
_atom_site_aniso_U_13
_atom_site_aniso_U_12
Tc1 0.02204(9) 0.02211(8) 0.01840(8) -0.00077(9) -0.00129(6) -0.00128(9)
O10 0.0431(11) 0.0287(9) 0.0324(10) -0.0055(7) 0.0022(8) -0.0044(8)
S1 0.0240(3) 0.0343(3) 0.0221(3) 0.0048(2) 0.0012(2) 0.0027(2)
C2 0.0260(11) 0.0263(11) 0.0227(10) -0.0007(10) 0.0013(9) -0.0028(10)
N3 0.0233(10) 0.0385(12) 0.0203(9) 0.0001(8) 0.0012(8) 0.0010(8)
C4 0.0217(11) 0.0257(11) 0.0218(10) 0.0014(8) 0.0007(9) 0.0054(8)
N5 0.0232(9) 0.0282(10) 0.0213(9) 0.0057(8) -0.0004(7) 0.0021(8)
C6 0.0252(12) 0.0355(12) 0.0230(12) 0.0096(10) -0.0008(10) 0.0001(10)
C7 0.0248(11) 0.0280(11) 0.0214(10) 0.0030(10) -0.0003(8) -0.0047(10)
N8 0.0217(9) 0.0286(9) 0.0191(9) 0.0007(7) -0.0007(7) -0.0005(7)
C9 0.0226(12) 0.0343(13) 0.0227(11) -0.0019(10) -0.0017(9) 0.0004(10)
C10 0.0241(12) 0.0308(12) 0.0260(12) -0.0060(10) -0.0049(10) 0.0008(10)
N11 0.0233(10) 0.0308(10) 0.0198(9) 0.0007(8) -0.0044(8) -0.0003(8)
C12 0.0263(13) 0.0370(13) 0.0239(12) 0.0057(10) -0.0063(10) -0.0006(10)
C13 0.0286(12) 0.0265(11) 0.0199(11) -0.0023(9) -0.0019(9) 0.0048(9)
O14 0.0306(9) 0.0371(10) 0.0294(9) 0.0020(8) -0.0080(7) -0.0067(8)
O15 0.0377(10) 0.0332(10) 0.0302(9) 0.0003(8) -0.0137(8) 0.0044(8)
N20 0.0273(10) 0.0380(12) 0.0204(9) 0.0005(9) 0.0032(8) 0.0000(9)
C61 0.0250(12) 0.0654(19) 0.0294(13) 0.0054(12) 0.0069(10) 0.0040(12)
C62 0.0418(19) 0.072(2) 0.090(3) 0.023(2) 0.0179(19) 0.0218(18)
C64 0.065(2) 0.054(2) 0.051(2) 0.0180(16) -0.0078(17) -0.0158(17)
C65 0.0325(13) 0.0401(14) 0.0203(11) 0.0010(11) 0.0033(9) -0.0005(12)
C31 0.0237(11) 0.0315(12) 0.0199(10) 0.0033(10) -0.0004(8) -0.0022(11)
C32 0.0262(12) 0.0545(18) 0.0333(13) -0.0012(13) -0.0005(10) 0.0053(13)
C33 0.0229(13) 0.079(2) 0.0404(15) 0.0018(16) -0.0058(11) 0.0011(14)
C34 0.0389(16) 0.063(2) 0.0319(14) 0.0040(14) -0.0079(12) -0.0213(15)
C35 0.0525(19) 0.0373(15) 0.0283(14) 0.0004(12) -0.0038(12) -0.0083(13)
C36 0.0378(15) 0.0361(14) 0.0250(12) 0.0013(11) -0.0037(11) 0.0045(11)
O71 0.0304(9) 0.0484(11) 0.0193(8) 0.0016(8) -0.0002(7) -0.0018(8)
O101 0.0351(11) 0.0500(11) 0.0339(10) -0.0040(9) -0.0060(8) 0.0169(9)
O50 0.0342(11) 0.0424(11) 0.0319(10) -0.0024(9) -0.0068(8) -0.0057(9)
O90 0.082(2) 0.214(4) 0.0416(15) -0.008(2) -0.0141(14) -0.025(3)
C91 0.0495(19) 0.092(3) 0.0371(16) -0.0172(18) 0.0017(14) 0.0144(19)
C92 0.270(10) 0.115(5) 0.084(4) 0.027(4) 0.071(5) 0.053(6)
C93 0.099(4) 0.108(4) 0.136(5) -0.072(4) -0.025(3) 0.032(3)

loop_
_atom_type_symbol
_atom_type_description
_atom_type_scat_dispersion_real
_atom_type_scat_dispersion_imag
_atom_type_scat_source
C C 0.0030 0.0020 'International Tables Vol C Tables 4.2.6.8 and 6.1.1.4'
H H 0.0000 0.0000 'International Tables Vol C Tables 4.2.6.8 and 6.1.1.4'
N N 0.0060 0.0030 'International Tables Vol C Tables 4.2.6.8 and 6.1.1.4'
O O 0.0110 0.0060 'International Tables Vol C Tables 4.2.6.8 and 6.1.1.4'
S S 0.1250 0.1230 'International Tables Vol C Tables 4.2.6.8 and 6.1.1.4'
Tc Tc -1.4390 0.7590 'International Tables Vol C Tables 4.2.6.8 and 6.1.1.4'

loop_
_geom_angle_atom_site_label_1
_geom_angle_atom_site_label_2
_geom_angle_atom_site_label_3
_geom_angle
O10 Tc1 N8 112.65(8)
O10 Tc1 N11 109.01(9)
N8 Tc1 N11 78.23(8)
O10 Tc1 N5 107.23(9)
N8 Tc1 N5 78.61(8)
N11 Tc1 N5 142.29(8)
O10 Tc1 S1 110.20(7)
N8 Tc1 S1 137.10(6)
N11 Tc1 S1 86.21(6)
N5 Tc1 S1 90.93(5)
C2 S1 Tc1 106.10(8)
N3 C2 N20 117.5(2)
N3 C2 S1 124.40(17)
N20 C2 S1 117.79(17)
C4 N3 C2 127.9(2)
N3 C4 N5 126.7(2)
N3 C4 C31 111.9(2)
N5 C4 C31 121.35(19)
C4 N5 C6 119.65(19)
C4 N5 Tc1 129.02(15)
C6 N5 Tc1 109.91(14)
N5 C6 C7 109.18(18)
N5 C6 H6A 109.8
C7 C6 H6A 109.8
N5 C6 H6B 109.8
C7 C6 H6B 109.8
H6A C6 H6B 108.3
O71 C7 N8 124.4(2)
O71 C7 C6 123.4(2)
N8 C7 C6 112.16(19)
C7 N8 C9 121.12(19)
C7 N8 Tc1 119.23(15)
C9 N8 Tc1 119.63(14)
N8 C9 C10 107.47(18)
N8 C9 H9A 110.2
C10 C9 H9A 110.2
N8 C9 H9B 110.2
C10 C9 H9B 110.2
H9A C9 H9B 108.5
O101 C10 N11 123.6(2)
O101 C10 C9 122.2(2)
N11 C10 C9 114.1(2)
C10 N11 C12 113.3(2)
C10 N11 Tc1 118.53(16)
C12 N11 Tc1 128.16(16)
N11 C12 C13 114.2(2)
N11 C12 H12A 108.7
C13 C12 H12A 108.7
N11 C12 H12B 108.7
C13 C12 H12B 108.7
H12A C12 H12B 107.6
O15 C13 O14 123.3(2)
O15 C13 C12 121.0(2)
O14 C13 C12 115.6(2)
C13 O14 H14 109.5
C2 N20 C65 123.8(2)
C2 N20 C61 120.5(2)
C65 N20 C61 115.72(19)
N20 C61 C62 111.5(3)
N20 C61 H61A 109.3
C62 C61 H61A 109.3
N20 C61 H61B 109.3
C62 C61 H61B 109.3
H61A C61 H61B 108.0
C61 C62 H62A 109.5
C61 C62 H62B 109.5
H62A C62 H62B 109.5
C61 C62 H62C 109.5
H62A C62 H62C 109.5
H62B C62 H62C 109.5
C65 C64 H64A 109.5
C65 C64 H64B 109.5
H64A C64 H64B 109.5
C65 C64 H64C 109.5
H64A C64 H64C 109.5
H64B C64 H64C 109.5
N20 C65 C64 111.8(2)
N20 C65 H65A 109.3
C64 C65 H65A 109.3
N20 C65 H65B 109.3
C64 C65 H65B 109.3
H65A C65 H65B 107.9
C32 C31 C36 119.3(2)
C32 C31 C4 121.5(2)
C36 C31 C4 119.0(2)
C31 C32 C33 120.4(3)
C31 C32 H32 119.8
C33 C32 H32 119.8
C34 C33 C32 119.9(3)
C34 C33 H33 120.1
C32 C33 H33 120.1
C35 C34 C33 120.2(3)
C35 C34 H34 119.9
C33 C34 H34 119.9
C34 C35 C36 120.1(3)
C34 C35 H35 120.0
C36 C35 H35 120.0
C35 C36 C31 120.2(3)
C35 C36 H36 119.9
C31 C36 H36 119.9
H50A O50 H50B 114(3)
O90 C91 C92 122.0(5)
O90 C91 C93 120.6(5)
C92 C91 C93 117.3(5)
C91 C92 H91A 109.5
C91 C92 H92B 109.5
H91A C92 H92B 109.5
C91 C92 H92C 109.5
H91A C92 H92C 109.5
H92B C92 H92C 109.5
C91 C93 H93A 109.5
C91 C93 H93B 109.5
H93A C93 H93B 109.5
C91 C93 H93C 109.5
H93A C93 H93C 109.5
H93B C93 H93C 109.5

loop_
_geom_bond_atom_site_label_1
_geom_bond_atom_site_label_2
_geom_bond_distance
Tc1 O10 1.6440(17)
Tc1 N8 1.9734(19)
Tc1 N11 2.013(2)
Tc1 N5 2.0470(19)
Tc1 S1 2.3069(6)
S1 C2 1.758(2)
C2 N3 1.329(3)
C2 N20 1.333(3)
N3 C4 1.325(3)
C4 N5 1.328(3)
C4 C31 1.500(3)
N5 C6 1.475(3)
C6 C7 1.505(3)
C6 H6A 0.9700
C6 H6B 0.9700
C7 O71 1.236(3)
C7 N8 1.350(3)
N8 C9 1.454(3)
C9 C10 1.503(3)
C9 H9A 0.9700
C9 H9B 0.9700
C10 O101 1.227(3)
C10 N11 1.372(3)
N11 C12 1.463(3)
C12 C13 1.512(3)
C12 H12A 0.9700
C12 H12B 0.9700
C13 O15 1.217(3)
C13 O14 1.307(3)
O14 H14 0.8200
N20 C65 1.471(3)
N20 C61 1.477(3)
C61 C62 1.502(5)
C61 H61A 0.9700
C61 H61B 0.9700
C62 H62A 0.9600
C62 H62B 0.9600
C62 H62C 0.9600
C64 C65 1.509(4)
C64 H64A 0.9600
C64 H64B 0.9600
C64 H64C 0.9600
C65 H65A 0.9700
C65 H65B 0.9700
C31 C32 1.384(3)
C31 C36 1.389(4)
C32 C33 1.384(4)
C32 H32 0.9300
C33 C34 1.382(5)
C33 H33 0.9300
C34 C35 1.373(4)
C34 H34 0.9300
C35 C36 1.385(4)
C35 H35 0.9300
C36 H36 0.9300
O50 H50A 0.831(18)
O50 H50B 0.842(18)
O90 C91 1.174(4)
C91 C92 1.454(7)
C91 C93 1.475(6)
C92 H91A 0.9600
C92 H92B 0.9600
C92 H92C 0.9600
C93 H93A 0.9600
C93 H93B 0.9600
C93 H93C 0.9600

loop_
_geom_hbond_atom_site_label_D
_geom_hbond_atom_site_label_H
_geom_hbond_atom_site_label_A
_geom_hbond_distance_DH
_geom_hbond_distance_HA
_geom_hbond_distance_DA
_geom_hbond_angle_DHA
_geom_hbond_site_symmetry_A
O50 H50A O15 0.831(18) 1.894(19) 2.720(3) 173(4) 4_676
O50 H50B O71 0.842(18) 2.00(2) 2.804(3) 160(3) 2_656
O14 H14 O50 0.82 1.75 2.566(3) 172.5 3_666
